data_4022226
loop_
_publ_author_name
'Eric Mattmann'
'Fran\,cois Mercier'
'Louis Ricard'
'Fran\,cois Mathey'

_publ_contact_author
;
 Louis Ricard,
 Labo DCPH,
 Ecole Polytechnique
 Route de Saclay
 91128 Palaiseau
 France
;
_publ_contact_author_email louis.ricard@polytechnique.fr
_publ_contact_author_fax 01-69-33-39-90
_publ_contact_author_phone 01-69-33-45-72
_publ_section_title
;
 Synthesis of New Tricyclic Phosphines and Phosphinites
 by Intramolecular Diels-Alder Reactions of Trivalent Phospholes
;
_journal_name_full 'Journal of Organic Chemistry'
_journal_page_first 5422
_journal_page_last 5425
_journal_paper_doi 10.1021/jo025713+
_journal_volume 67
_journal_year 2002
_chemical_formula_sum 'C9 H13 O P S'
_chemical_formula_weight 200.22
_chemical_name_systematic
; 
 ? 
;
_space_group_IT_number 14
_symmetry_cell_setting monoclinic
_symmetry_space_group_name_Hall '-P 2yn'
_symmetry_space_group_name_H-M 'P 1 21/n 1'
_atom_sites_solution_hydrogens geom
_atom_sites_solution_primary direct
_atom_sites_solution_secondary difmap
_audit_creation_date 03-04-02
_audit_creation_method SHELXL-97
_cell_angle_alpha 90.00
_cell_angle_beta 101.619(2)
_cell_angle_gamma 90.00
_cell_formula_units_Z 4
_cell_length_a 10.8411(4)
_cell_length_b 7.2542(2)
_cell_length_c 12.8170(5)
_cell_measurement_reflns_used 251
_cell_measurement_temperature 150.0(10)
_cell_measurement_theta_max 20.0
_cell_measurement_theta_min 3.0
_cell_volume 987.32(6)
_computing_structure_refinement 'SHELXL-97 (Sheldrick, 1997)'
_computing_structure_solution 'SHELXS-97 (Sheldrick, 1990)'
_diffrn_ambient_temperature 150.0(10)
_diffrn_measured_fraction_theta_full 0.994
_diffrn_measured_fraction_theta_max 0.994
_diffrn_measurement_device_type KappaCCD
_diffrn_measurement_method 'phi and omega scans'
_diffrn_radiation_monochromator graphite
_diffrn_radiation_source 'fine-focus sealed tube'
_diffrn_radiation_type MoK\a
_diffrn_radiation_wavelength 0.71069
_diffrn_reflns_av_R_equivalents 0.0206
_diffrn_reflns_av_sigmaI/netI 0.0466
_diffrn_reflns_limit_h_max 15
_diffrn_reflns_limit_h_min -15
_diffrn_reflns_limit_k_max 10
_diffrn_reflns_limit_k_min -9
_diffrn_reflns_limit_l_max 17
_diffrn_reflns_limit_l_min -18
_diffrn_reflns_number 4960
_diffrn_reflns_theta_full 30.00
_diffrn_reflns_theta_max 30.00
_diffrn_reflns_theta_min 3.93
_exptl_absorpt_coefficient_mu 0.440
_exptl_absorpt_correction_T_max 0.9573
_exptl_absorpt_correction_T_min 0.9172
_exptl_crystal_colour colorless
_exptl_crystal_density_diffrn 1.347
_exptl_crystal_density_method 'not measured'
_exptl_crystal_description plate
_exptl_crystal_F_000 424
_exptl_crystal_size_max 0.20
_exptl_crystal_size_mid 0.20
_exptl_crystal_size_min 0.10
_refine_diff_density_max 1.836
_refine_diff_density_min -0.769
_refine_diff_density_rms 0.100
_refine_ls_extinction_method none
_refine_ls_goodness_of_fit_ref 1.048
_refine_ls_hydrogen_treatment mixed
_refine_ls_matrix_type full
_refine_ls_number_parameters 111
_refine_ls_number_reflns 2870
_refine_ls_number_restraints 0
_refine_ls_restrained_S_all 1.048
_refine_ls_R_factor_all 0.0742
_refine_ls_R_factor_gt 0.0624
_refine_ls_shift/su_max 0.000
_refine_ls_shift/su_mean 0.000
_refine_ls_structure_factor_coef Fsqd
_refine_ls_weighting_details 'calc w=1/[\s^2^(Fo^2^)+(0.0998P)^2^+1.5286P] where P=(Fo^2^+2Fc^2^)/3'
_refine_ls_weighting_scheme calc
_refine_ls_wR_factor_gt 0.1812
_refine_ls_wR_factor_ref 0.1923
_reflns_number_gt 2338
_reflns_number_total 2870
_reflns_threshold_expression >2sigma(I)
_cod_data_source_file jo025713+_s2_1.cif
_cod_data_source_block tricypos,_2(PS)
_cod_depositor_comments
;
 Changing the atom site type symbol of atom 'P1' from 'S' to 'P' and
 the atom site type symbol of atom 'S1' from 'P' to 'S' after consulting
 the original publication.

 Antanas Vaitkus,
 2017-01-03

The following automatic conversions were performed:
'_symmetry_cell_setting' value 'Monoclinic' changed to 'monoclinic'
according to '/home/saulius/struct/CIF-dictionaries/cif_core.dic'
dictionary named 'cif_core.dic' version 2.4.1 from 2010-06-29.

Automatic conversion script
Id: cif_fix_enum 1527 2010-12-29 10:47:43Z saulius 
;
_cod_original_sg_symbol_H-M 'P 21/n'
_cod_database_code 4022226

loop_
_symmetry_equiv_pos_as_xyz
'x, y, z'
'-x+1/2, y+1/2, -z+1/2'
'-x, -y, -z'
'x-1/2, -y-1/2, z-1/2'

loop_
_atom_site_label
_atom_site_type_symbol
_atom_site_fract_x
_atom_site_fract_y
_atom_site_fract_z
_atom_site_U_iso_or_equiv
_atom_site_adp_type
_atom_site_occupancy
_atom_site_symmetry_multiplicity
_atom_site_calc_flag
_atom_site_refinement_flags
P1 P 0.77426(6) 0.02826(9) 0.47224(5) 0.0288(2) Uani 1 1 d .
S1 S 0.76327(8) -0.20605(10) 0.53902(6) 0.0352(2) Uani 1 1 d .
O1 O 0.8043(2) 0.0111(3) 0.35379(16) 0.0343(5) Uani 1 1 d .
C1 C 0.8793(2) 0.2192(3) 0.5224(2) 0.0264(5) Uani 1 1 d .
H1 H 0.9705 0.1873 0.5450 0.032 Uiso 1 1 calc R
C2 C 0.8166(2) 0.2951(3) 0.60824(19) 0.0231(5) Uani 1 1 d .
C3 C 0.6914(2) 0.2845(4) 0.57937(19) 0.0259(5) Uani 1 1 d .
C4 C 0.6517(3) 0.2075(4) 0.4672(2) 0.0286(5) Uani 1 1 d .
H4 H 0.5623 0.1652 0.4460 0.034 Uiso 1 1 calc R
C5 C 0.6966(3) 0.3512(4) 0.3927(2) 0.0330(6) Uani 1 1 d .
H5A H 0.6574 0.3273 0.3172 0.040 Uiso 1 1 calc R
H5B H 0.6752 0.4781 0.4114 0.040 Uiso 1 1 calc R
C6 C 0.8409(3) 0.3245(4) 0.4121(2) 0.0326(6) Uani 1 1 d .
H6 H 0.8878 0.4428 0.4103 0.039 Uiso 1 1 calc R
C7 C 0.8671(3) 0.1835(5) 0.3300(3) 0.0406(7) Uani 1 1 d .
H7A H 0.8318 0.2262 0.2567 0.049 Uiso 1 1 calc R
H7B H 0.9588 0.1638 0.3372 0.049 Uiso 1 1 calc R
C10 C 0.8934(3) 0.3699(5) 0.7095(2) 0.0387(7) Uani 1 1 d .
H10A H 0.9378 0.4811 0.6940 0.058 Uiso 1 1 calc R
H10B H 0.9548 0.2770 0.7422 0.058 Uiso 1 1 calc R
H10C H 0.8379 0.4006 0.7586 0.058 Uiso 1 1 calc R
C11 C 0.5952(3) 0.3493(5) 0.6396(3) 0.0405(7) Uani 1 1 d .
H11A H 0.6363 0.3777 0.7131 0.061 Uiso 1 1 calc R
H11B H 0.5322 0.2524 0.6395 0.061 Uiso 1 1 calc R
H11C H 0.5539 0.4603 0.6056 0.061 Uiso 1 1 calc R

loop_
_atom_site_aniso_label
_atom_site_aniso_U_11
_atom_site_aniso_U_22
_atom_site_aniso_U_33
_atom_site_aniso_U_23
_atom_site_aniso_U_13
_atom_site_aniso_U_12
P1 0.0343(4) 0.0288(3) 0.0247(3) -0.0034(2) 0.0096(2) -0.0009(2)
S1 0.0493(5) 0.0220(3) 0.0359(4) 0.0009(3) 0.0127(3) -0.0037(3)
O1 0.0475(12) 0.0337(10) 0.0257(9) -0.0076(7) 0.0170(9) -0.0017(8)
C1 0.0267(12) 0.0272(12) 0.0271(12) -0.0029(9) 0.0099(9) 0.0008(9)
C2 0.0269(11) 0.0237(11) 0.0193(10) -0.0018(8) 0.0060(8) 0.0008(8)
C3 0.0263(11) 0.0322(12) 0.0201(10) 0.0025(9) 0.0068(9) 0.0054(9)
C4 0.0308(12) 0.0330(13) 0.0216(11) 0.0002(9) 0.0047(9) 0.0003(10)
C5 0.0411(15) 0.0327(13) 0.0238(12) 0.0038(10) 0.0037(10) -0.0021(11)
C6 0.0409(15) 0.0310(13) 0.0305(13) 0.0035(10) 0.0183(11) 0.0011(11)
C7 0.0519(18) 0.0427(16) 0.0328(14) 0.0001(12) 0.0216(13) 0.0005(13)
C10 0.0367(15) 0.0488(17) 0.0280(13) -0.0110(12) 0.0007(11) -0.0043(13)
C11 0.0328(14) 0.0561(19) 0.0357(15) -0.0015(14) 0.0140(12) 0.0119(13)

loop_
_atom_type_symbol
_atom_type_description
_atom_type_scat_dispersion_real
_atom_type_scat_dispersion_imag
_atom_type_scat_source
C C 0.0033 0.0016 'International Tables Vol C Tables 4.2.6.8 and 6.1.1.4'
H H 0.0000 0.0000 'International Tables Vol C Tables 4.2.6.8 and 6.1.1.4'
O O 0.0106 0.0060 'International Tables Vol C Tables 4.2.6.8 and 6.1.1.4'
P P 0.1023 0.0942 'International Tables Vol C Tables 4.2.6.8 and 6.1.1.4'
S S 0.1246 0.1234 'International Tables Vol C Tables 4.2.6.8 and 6.1.1.4'

loop_
_geom_angle_atom_site_label_1
_geom_angle_atom_site_label_2
_geom_angle_atom_site_label_3
_geom_angle
O1 P1 C1 99.16(11)
O1 P1 C4 107.44(11)
C1 P1 C4 82.65(12)
O1 P1 S1 113.11(8)
C1 P1 S1 127.28(9)
C4 P1 S1 121.97(10)
C7 O1 P1 108.35(16)
C2 C1 C6 113.4(2)
C2 C1 P1 101.11(16)
C6 C1 P1 91.06(17)
C3 C2 C10 128.2(2)
C3 C2 C1 111.0(2)
C10 C2 C1 120.8(2)
C2 C3 C11 128.0(2)
C2 C3 C4 111.2(2)
C11 C3 C4 120.6(2)
C3 C4 C5 105.6(2)
C3 C4 P1 99.24(17)
C5 C4 P1 100.43(18)
C6 C5 C4 104.4(2)
C7 C6 C5 107.1(3)
C7 C6 C1 103.8(2)
C5 C6 C1 106.2(2)
O1 C7 C6 105.4(2)

loop_
_geom_bond_atom_site_label_1
_geom_bond_atom_site_label_2
_geom_bond_distance
P1 O1 1.620(2)
P1 C1 1.826(3)
P1 C4 1.851(3)
P1 S1 1.9176(10)
O1 C7 1.484(4)
C1 C2 1.509(3)
C1 C6 1.586(4)
C2 C3 1.335(3)
C2 C10 1.496(4)
C3 C11 1.493(4)
C3 C4 1.522(4)
C4 C5 1.557(4)
C5 C6 1.547(4)
C6 C7 1.535(4)
